data_7035005
loop_
_publ_author_name
'Teci, Matthieu'
'Brenner, Eric'
'Matt, Dominique'
'Gourlaouen, Christophe'
'Toupet, Lo\"ic'

_publ_section_title
;
 N-Alkylfluorenyl-substituted N-heterocyclic carbenes as bimodal pincers.
;
_journal_issue 19
_journal_name_full 'Dalton transactions (Cambridge, England : 2003)'
_journal_page_first 9260
_journal_page_last 9268
_journal_paper_doi 10.1039/c5dt00980d
_journal_volume 44
_journal_year 2015
_chemical_absolute_configuration ad
_chemical_formula_sum 'C38 H35 Cl2 N3 Pd'
_chemical_formula_weight 710.99
_space_group_crystal_system orthorhombic
_space_group_IT_number 19
_space_group_name_Hall 'P 2ac 2ab'
_space_group_name_H-M_alt 'P 21 21 21'
_symmetry_space_group_name_Hall 'P 2ac 2ab'
_symmetry_space_group_name_H-M 'P 21 21 21'
_atom_sites_solution_hydrogens geom
_audit_creation_method SHELXL-2014/6
_audit_update_record
;
2015-04-09 deposited with the CCDC.
2015-04-16 downloaded from the CCDC.
;
_cell_angle_alpha 90
_cell_angle_beta 90
_cell_angle_gamma 90
_cell_formula_units_Z 4
_cell_length_a 11.6715(2)
_cell_length_b 13.6877(2)
_cell_length_c 20.5488(4)
_cell_measurement_reflns_used 6771
_cell_measurement_temperature 120(2)
_cell_measurement_theta_max 27.5
_cell_measurement_theta_min 2.64
_cell_volume 3282.79(10)
_computing_cell_refinement 'CrysAlis RED, Oxford Diffraction Ltd.,Version 1.171.37.35'
_computing_data_collection 'CrysAlis CCD, Oxford Diffraction Ltd.,Version 1.171.37.35'
_computing_data_reduction 'CrysAlis RED, Oxford Diffraction Ltd.,Version 1.171.37.35'
_computing_molecular_graphics 'MERCURY 3.3(CCDC, 2014)'
_computing_publication_material 'WINGX (Farrugia, 1999)'
_computing_structure_refinement 'SHELXL-2014/6 (Sheldrick, 2014)'
_computing_structure_solution 'SIR-97_(Altomare & al., 1999)'
_diffrn_ambient_temperature 120(2)
_diffrn_detector_area_resol_mean 19.64
_diffrn_measured_fraction_theta_full 0.998
_diffrn_measured_fraction_theta_max 0.999
_diffrn_measurement_device_type 'CCD Saphire 3 Xcalibur'
_diffrn_measurement_method 'omega scan'
_diffrn_radiation_monochromator graphite
_diffrn_radiation_source 'fine-focus sealed tube'
_diffrn_radiation_type MoK\a
_diffrn_radiation_wavelength 0.71073
_diffrn_reflns_av_R_equivalents 0.0620
_diffrn_reflns_av_unetI/netI 0.0939
_diffrn_reflns_laue_measured_fraction_full 0.998
_diffrn_reflns_laue_measured_fraction_max 0.999
_diffrn_reflns_limit_h_max 14
_diffrn_reflns_limit_h_min -14
_diffrn_reflns_limit_k_max 17
_diffrn_reflns_limit_k_min -17
_diffrn_reflns_limit_l_max 26
_diffrn_reflns_limit_l_min -23
_diffrn_reflns_number 23091
_diffrn_reflns_point_group_measured_fraction_full 0.998
_diffrn_reflns_point_group_measured_fraction_max 0.998
_diffrn_reflns_theta_full 25.242
_diffrn_reflns_theta_max 26.999
_diffrn_reflns_theta_min 2.641
_exptl_absorpt_coefficient_mu 0.760
_exptl_absorpt_correction_type none
_exptl_crystal_colour yellow
_exptl_crystal_density_diffrn 1.439
_exptl_crystal_description block
_exptl_crystal_F_000 1456
_exptl_crystal_size_max 0.32
_exptl_crystal_size_mid 0.28
_exptl_crystal_size_min 0.21
_refine_diff_density_max 0.898
_refine_diff_density_min -0.461
_refine_diff_density_rms 0.075
_refine_ls_abs_structure_details
;
 Flack x determined using 1961 quotients [(I+)-(I-)]/[(I+)+(I-)]
 (Parsons, Flack and Wagner, Acta Cryst. B69 (2013) 249-259).
;
_refine_ls_abs_structure_Flack -0.046(16)
_refine_ls_extinction_method none
_refine_ls_goodness_of_fit_ref 0.869
_refine_ls_hydrogen_treatment constr
_refine_ls_matrix_type full
_refine_ls_number_parameters 397
_refine_ls_number_reflns 7149
_refine_ls_number_restraints 0
_refine_ls_restrained_S_all 0.869
_refine_ls_R_factor_all 0.0592
_refine_ls_R_factor_gt 0.0378
_refine_ls_shift/su_max 0.000
_refine_ls_shift/su_mean 0.000
_refine_ls_structure_factor_coef Fsqd
_refine_ls_weighting_details 'w=1/[\s^2^(Fo^2^)+(0.0216P)^2^] where P=(Fo^2^+2Fc^2^)/3'
_refine_ls_weighting_scheme calc
_refine_ls_wR_factor_gt 0.0598
_refine_ls_wR_factor_ref 0.0631
_reflns_Friedel_coverage 0.789
_reflns_friedel_fraction_full 0.999
_reflns_friedel_fraction_max 0.998
_reflns_number_gt 5389
_reflns_number_total 7149
_reflns_threshold_expression 'I > 2\s(I)'
_cod_data_source_file c5dt00980d1.cif
_cod_data_source_block shelx
_cod_depositor_comments 'Adding full bibliography for 7035005--7035007.cif.'
_cod_database_code 7035005
_audit_block_doi 10.5517/ccycxls
_shelx_space_group_comment
;
The symmetry employed for this shelxl refinement is uniquely defined
by the following loop, which should always be used as a source of
symmetry information in preference to the above space-group names.
They are only intended as comments.
;
_shelxl_version_number 2014/6

loop_
_space_group_symop_operation_xyz
'x, y, z'
'-x+1/2, -y, z+1/2'
'x+1/2, -y+1/2, -z'
'-x, y+1/2, -z+1/2'

loop_
_atom_site_label
_atom_site_type_symbol
_atom_site_fract_x
_atom_site_fract_y
_atom_site_fract_z
_atom_site_U_iso_or_equiv
_atom_site_adp_type
_atom_site_occupancy
_atom_site_site_symmetry_order
_atom_site_calc_flag
_atom_site_refinement_flags_posn
_atom_site_refinement_flags_adp
Pd1 Pd 0.70037(3) 0.40272(3) 0.12022(2) 0.01880(9) Uani 1 1 d . .
Cl1 Cl 0.61414(11) 0.48359(9) 0.20711(6) 0.0221(3) Uani 1 1 d . .
Cl2 Cl 0.79015(14) 0.32797(9) 0.03322(6) 0.0310(3) Uani 1 1 d . .
N1 N 0.9063(3) 0.5209(3) 0.14079(19) 0.0212(10) Uani 1 1 d . .
N2 N 0.7932(4) 0.5881(3) 0.06906(17) 0.0206(9) Uani 1 1 d . .
N3 N 0.5918(4) 0.2816(3) 0.1317(2) 0.0218(10) Uani 1 1 d . .
C1 C 0.8057(5) 0.5124(3) 0.1103(2) 0.0199(11) Uani 1 1 d . .
C2 C 0.8936(5) 0.6530(4) 0.0712(3) 0.0336(15) Uani 1 1 d . .
H2A H 0.9346 0.6528 0.0290 0.040 Uiso 1 1 calc R U
H2B H 0.8707 0.7208 0.0817 0.040 Uiso 1 1 calc R U
C3 C 0.9641(5) 0.6120(4) 0.1223(4) 0.0544(19) Uani 1 1 d . .
H3A H 0.9689 0.6572 0.1598 0.065 Uiso 1 1 calc R U
H3B H 1.0425 0.5986 0.1062 0.065 Uiso 1 1 calc R U
C4 C 0.9672(4) 0.4614(4) 0.1904(3) 0.0210(13) Uani 1 1 d . .
C5 C 1.0887(5) 0.4405(4) 0.1669(3) 0.0249(13) Uani 1 1 d . .
C6 C 1.1229(4) 0.3920(4) 0.1121(3) 0.0346(14) Uani 1 1 d . .
H6 H 1.0680 0.3662 0.0826 0.042 Uiso 1 1 calc R U
C7 C 1.2401(5) 0.3811(4) 0.1003(3) 0.0406(17) Uani 1 1 d . .
H7 H 1.2658 0.3473 0.0626 0.049 Uiso 1 1 calc R U
C8 C 1.3179(5) 0.4194(4) 0.1433(3) 0.0439(17) Uani 1 1 d . .
H8 H 1.3974 0.4117 0.1348 0.053 Uiso 1 1 calc R U
C9 C 1.2844(5) 0.4687(4) 0.1983(3) 0.0387(15) Uani 1 1 d . .
H9 H 1.3396 0.4946 0.2275 0.046 Uiso 1 1 calc R U
C10 C 1.1688(4) 0.4796(4) 0.2103(3) 0.0265(14) Uani 1 1 d . .
C11 C 1.1062(5) 0.5288(4) 0.2635(3) 0.0267(13) Uani 1 1 d . .
C12 C 1.1451(5) 0.5777(4) 0.3191(3) 0.0387(16) Uani 1 1 d . .
H12 H 1.2248 0.5841 0.3276 0.046 Uiso 1 1 calc R U
C13 C 1.0661(6) 0.6160(4) 0.3608(3) 0.0447(18) Uani 1 1 d . .
H13 H 1.0918 0.6486 0.3989 0.054 Uiso 1 1 calc R U
C14 C 0.9497(6) 0.6088(4) 0.3494(3) 0.0435(16) Uani 1 1 d . .
H14 H 0.8966 0.6366 0.3791 0.052 Uiso 1 1 calc R U
C15 C 0.9106(5) 0.5603(4) 0.2936(3) 0.0334(14) Uani 1 1 d . .
H15 H 0.8309 0.5548 0.2851 0.040 Uiso 1 1 calc R U
C16 C 0.9890(5) 0.5209(4) 0.2516(3) 0.0250(13) Uani 1 1 d . .
C17 C 0.9058(4) 0.3649(3) 0.2072(3) 0.0236(12) Uani 1 1 d . .
H17A H 0.8276 0.3798 0.2230 0.028 Uiso 1 1 calc R U
H17B H 0.8985 0.3251 0.1672 0.028 Uiso 1 1 calc R U
C18 C 0.9691(5) 0.3057(4) 0.2589(3) 0.0315(15) Uani 1 1 d . .
H18A H 0.9267 0.2454 0.2678 0.047 Uiso 1 1 calc R U
H18B H 1.0460 0.2895 0.2432 0.047 Uiso 1 1 calc R U
H18C H 0.9751 0.3443 0.2990 0.047 Uiso 1 1 calc R U
C19 C 0.6915(5) 0.6268(3) 0.0344(2) 0.0210(11) Uani 1 1 d . .
C20 C 0.7289(4) 0.6636(3) -0.0325(2) 0.0201(12) Uani 1 1 d . .
C21 C 0.7693(4) 0.6103(4) -0.0840(2) 0.0278(13) Uani 1 1 d . .
H21 H 0.7770 0.5414 -0.0808 0.033 Uiso 1 1 calc R U
C22 C 0.7989(5) 0.6588(4) -0.1409(2) 0.0335(13) Uani 1 1 d . .
H22 H 0.8262 0.6232 -0.1774 0.040 Uiso 1 1 calc R U
C23 C 0.7883(5) 0.7598(4) -0.1442(3) 0.0333(14) Uani 1 1 d . .
H23 H 0.8098 0.7926 -0.1830 0.040 Uiso 1 1 calc R U
C24 C 0.7479(4) 0.8129(4) -0.0932(3) 0.0300(14) Uani 1 1 d . .
H24 H 0.7412 0.8820 -0.0962 0.036 Uiso 1 1 calc R U
C25 C 0.7169(5) 0.7648(3) -0.0371(2) 0.0222(12) Uani 1 1 d . .
C26 C 0.6739(4) 0.8021(4) 0.0260(2) 0.0230(13) Uani 1 1 d . .
C27 C 0.6533(4) 0.8962(4) 0.0482(3) 0.0337(14) Uani 1 1 d . .
H27 H 0.6628 0.9508 0.0202 0.040 Uiso 1 1 calc R U
C28 C 0.6189(5) 0.9087(5) 0.1116(3) 0.0389(14) Uani 1 1 d . .
H28 H 0.6050 0.9730 0.1271 0.047 Uiso 1 1 calc R U
C29 C 0.6040(5) 0.8316(4) 0.1529(3) 0.0395(15) Uani 1 1 d . .
H29 H 0.5809 0.8428 0.1966 0.047 Uiso 1 1 calc R U
C30 C 0.6228(4) 0.7363(4) 0.1310(3) 0.0319(14) Uani 1 1 d . .
H30 H 0.6121 0.6820 0.1591 0.038 Uiso 1 1 calc R U
C31 C 0.6575(4) 0.7230(4) 0.0669(2) 0.0207(12) Uani 1 1 d . .
C32 C 0.5915(5) 0.5542(3) 0.0293(3) 0.0255(13) Uani 1 1 d . .
H32A H 0.6192 0.4935 0.0084 0.031 Uiso 1 1 calc R U
H32B H 0.5650 0.5373 0.0737 0.031 Uiso 1 1 calc R U
C33 C 0.4900(4) 0.5945(4) -0.0098(2) 0.0291(12) Uani 1 1 d . .
H33A H 0.4290 0.5453 -0.0115 0.044 Uiso 1 1 calc R U
H33B H 0.4610 0.6538 0.0111 0.044 Uiso 1 1 calc R U
H33C H 0.5151 0.6099 -0.0542 0.044 Uiso 1 1 calc R U
C34 C 0.5693(5) 0.2499(4) 0.1913(3) 0.0283(14) Uani 1 1 d . .
H34 H 0.6024 0.2836 0.2271 0.034 Uiso 1 1 calc R U
C35 C 0.5007(5) 0.1709(4) 0.2039(3) 0.0384(16) Uani 1 1 d . .
H35 H 0.4865 0.1505 0.2473 0.046 Uiso 1 1 calc R U
C36 C 0.4532(5) 0.1221(4) 0.1526(3) 0.0385(16) Uani 1 1 d . .
H36 H 0.4052 0.0671 0.1597 0.046 Uiso 1 1 calc R U
C37 C 0.4756(6) 0.1537(4) 0.0915(3) 0.0437(18) Uani 1 1 d . .
H37 H 0.4433 0.1208 0.0551 0.052 Uiso 1 1 calc R U
C38 C 0.5453(5) 0.2335(4) 0.0822(3) 0.0343(15) Uani 1 1 d . .
H38 H 0.5607 0.2548 0.0390 0.041 Uiso 1 1 calc R U

loop_
_atom_site_aniso_label
_atom_site_aniso_U_11
_atom_site_aniso_U_22
_atom_site_aniso_U_33
_atom_site_aniso_U_23
_atom_site_aniso_U_13
_atom_site_aniso_U_12
Pd1 0.01961(17) 0.01667(17) 0.02013(18) -0.00049(18) 0.0018(2) -0.0016(2)
Cl1 0.0241(7) 0.0198(7) 0.0224(7) -0.0019(6) 0.0039(6) 0.0012(6)
Cl2 0.0383(8) 0.0280(7) 0.0268(7) -0.0068(5) 0.0119(8) 0.0000(8)
N1 0.020(2) 0.014(2) 0.030(3) 0.0066(18) -0.004(2) -0.003(2)
N2 0.017(2) 0.021(2) 0.024(2) 0.0061(19) 0.003(2) -0.006(3)
N3 0.022(2) 0.020(2) 0.023(3) -0.001(2) 0.000(2) 0.001(2)
C1 0.023(3) 0.018(2) 0.019(3) -0.003(2) 0.002(3) 0.010(3)
C2 0.023(3) 0.030(3) 0.047(4) 0.018(3) -0.001(3) -0.007(3)
C3 0.054(4) 0.040(4) 0.070(4) 0.034(4) -0.033(4) -0.029(3)
C4 0.021(3) 0.019(3) 0.023(3) 0.004(2) -0.006(2) 0.002(3)
C5 0.026(3) 0.019(3) 0.029(3) 0.009(2) 0.002(3) 0.004(3)
C6 0.029(3) 0.030(3) 0.045(4) 0.002(3) -0.003(3) 0.001(3)
C7 0.041(4) 0.034(4) 0.046(4) 0.004(3) 0.014(3) 0.009(3)
C8 0.024(4) 0.037(4) 0.072(5) 0.015(3) 0.003(3) 0.003(3)
C9 0.031(4) 0.030(3) 0.054(4) 0.014(3) -0.011(4) -0.002(3)
C10 0.023(3) 0.024(3) 0.033(3) 0.011(3) -0.007(3) -0.001(2)
C11 0.033(3) 0.016(3) 0.031(3) 0.008(2) -0.010(3) -0.003(3)
C12 0.046(4) 0.023(3) 0.046(4) 0.010(3) -0.019(3) -0.011(3)
C13 0.071(5) 0.029(4) 0.034(4) -0.001(3) -0.018(4) -0.007(4)
C14 0.070(5) 0.024(3) 0.036(4) -0.002(3) 0.010(3) -0.001(4)
C15 0.037(4) 0.022(3) 0.041(4) 0.005(3) 0.003(3) -0.002(3)
C16 0.034(3) 0.014(3) 0.027(3) 0.006(2) -0.003(3) -0.003(3)
C17 0.022(3) 0.020(3) 0.028(3) 0.004(2) 0.000(3) 0.000(2)
C18 0.030(3) 0.024(3) 0.041(4) 0.006(3) -0.004(3) -0.001(3)
C19 0.019(3) 0.018(2) 0.026(3) 0.002(2) -0.001(3) 0.004(3)
C20 0.018(3) 0.024(3) 0.019(3) 0.005(2) -0.001(2) -0.002(2)
C21 0.026(3) 0.026(3) 0.031(3) -0.002(3) 0.000(2) -0.002(3)
C22 0.034(3) 0.044(3) 0.023(3) 0.002(2) 0.001(3) -0.001(4)
C23 0.033(3) 0.042(3) 0.025(3) 0.012(3) -0.006(3) 0.000(3)
C24 0.027(3) 0.025(3) 0.038(4) 0.011(3) -0.009(3) 0.000(3)
C25 0.016(3) 0.026(3) 0.025(3) 0.007(2) -0.007(3) 0.001(3)
C26 0.017(3) 0.025(3) 0.027(3) 0.001(2) -0.004(2) 0.000(2)
C27 0.028(3) 0.023(3) 0.050(4) 0.004(3) 0.003(3) 0.002(3)
C28 0.035(3) 0.030(3) 0.052(4) -0.015(4) 0.004(3) 0.000(3)
C29 0.035(4) 0.046(4) 0.037(4) -0.021(3) 0.011(3) -0.004(3)
C30 0.031(3) 0.032(3) 0.032(4) -0.003(3) 0.010(3) -0.007(3)
C31 0.016(3) 0.020(3) 0.026(3) 0.000(2) -0.001(2) -0.003(2)
C32 0.024(3) 0.022(3) 0.030(3) 0.001(2) -0.002(3) 0.001(3)
C33 0.025(3) 0.032(3) 0.030(3) 0.005(3) -0.004(2) -0.003(3)
C34 0.038(4) 0.026(3) 0.021(3) -0.003(2) 0.005(3) -0.007(3)
C35 0.050(4) 0.031(3) 0.034(4) 0.002(3) 0.012(3) -0.010(3)
C36 0.035(4) 0.027(4) 0.053(4) 0.009(3) -0.002(3) -0.013(3)
C37 0.053(4) 0.030(4) 0.049(4) 0.003(3) -0.029(4) -0.017(3)
C38 0.049(4) 0.030(3) 0.024(3) 0.003(3) -0.014(3) -0.007(3)

loop_
_atom_type_symbol
_atom_type_description
_atom_type_scat_dispersion_real
_atom_type_scat_dispersion_imag
_atom_type_scat_source
C C 0.0033 0.0016 'International Tables Vol C Tables 4.2.6.8 and 6.1.1.4'
H H 0.0000 0.0000 'International Tables Vol C Tables 4.2.6.8 and 6.1.1.4'
N N 0.0061 0.0033 'International Tables Vol C Tables 4.2.6.8 and 6.1.1.4'
Cl Cl 0.1484 0.1585 'International Tables Vol C Tables 4.2.6.8 and 6.1.1.4'
Pd Pd -0.9988 1.0072 'International Tables Vol C Tables 4.2.6.8 and 6.1.1.4'

loop_
_geom_angle_atom_site_label_1
_geom_angle_atom_site_label_2
_geom_angle_atom_site_label_3
_geom_angle
C1 Pd1 N3 178.03(19)
C1 Pd1 Cl2 88.51(13)
N3 Pd1 Cl2 90.61(12)
C1 Pd1 Cl1 89.24(13)
N3 Pd1 Cl1 91.64(11)
Cl2 Pd1 Cl1 177.74(5)
C1 N1 C3 111.0(4)
C1 N1 C4 133.9(4)
C3 N1 C4 115.0(4)
C1 N2 C2 111.1(4)
C1 N2 C19 131.6(4)
C2 N2 C19 115.9(4)
C38 N3 C34 117.7(5)
C38 N3 Pd1 123.5(4)
C34 N3 Pd1 118.8(4)
N1 C1 N2 108.8(4)
N1 C1 Pd1 124.9(3)
N2 C1 Pd1 126.1(4)
C3 C2 N2 103.9(4)
C3 C2 H2A 111.0
N2 C2 H2A 111.0
C3 C2 H2B 111.0
N2 C2 H2B 111.0
H2A C2 H2B 109.0
C2 C3 N1 104.8(4)
C2 C3 H3A 110.8
N1 C3 H3A 110.8
C2 C3 H3B 110.8
N1 C3 H3B 110.8
H3A C3 H3B 108.9
N1 C4 C16 110.7(4)
N1 C4 C5 109.3(4)
C16 C4 C5 101.9(4)
N1 C4 C17 113.6(4)
C16 C4 C17 110.6(4)
C5 C4 C17 110.1(4)
C6 C5 C10 121.1(5)
C6 C5 C4 128.5(5)
C10 C5 C4 110.3(5)
C5 C6 C7 118.7(6)
C5 C6 H6 120.7
C7 C6 H6 120.7
C8 C7 C6 119.7(6)
C8 C7 H7 120.2
C6 C7 H7 120.2
C9 C8 C7 122.0(6)
C9 C8 H8 119.0
C7 C8 H8 119.0
C8 C9 C10 118.6(6)
C8 C9 H9 120.7
C10 C9 H9 120.7
C9 C10 C5 119.9(6)
C9 C10 C11 131.7(5)
C5 C10 C11 108.5(5)
C16 C11 C12 120.0(6)
C16 C11 C10 108.6(5)
C12 C11 C10 131.5(5)
C13 C12 C11 118.5(6)
C13 C12 H12 120.8
C11 C12 H12 120.8
C12 C13 C14 122.1(6)
C12 C13 H13 119.0
C14 C13 H13 119.0
C13 C14 C15 119.5(6)
C13 C14 H14 120.2
C15 C14 H14 120.2
C16 C15 C14 119.0(6)
C16 C15 H15 120.5
C14 C15 H15 120.5
C15 C16 C11 121.0(5)
C15 C16 C4 128.4(5)
C11 C16 C4 110.6(5)
C18 C17 C4 112.7(4)
C18 C17 H17A 109.1
C4 C17 H17A 109.1
C18 C17 H17B 109.1
C4 C17 H17B 109.1
H17A C17 H17B 107.8
C17 C18 H18A 109.5
C17 C18 H18B 109.5
H18A C18 H18B 109.5
C17 C18 H18C 109.5
H18A C18 H18C 109.5
H18B C18 H18C 109.5
N2 C19 C31 107.8(4)
N2 C19 C20 108.8(4)
C31 C19 C20 100.6(4)
N2 C19 C32 114.2(4)
C31 C19 C32 112.9(4)
C20 C19 C32 111.6(4)
C21 C20 C25 120.8(5)
C21 C20 C19 128.2(4)
C25 C20 C19 111.0(4)
C20 C21 C22 118.8(5)
C20 C21 H21 120.6
C22 C21 H21 120.6
C21 C22 C23 119.7(5)
C21 C22 H22 120.2
C23 C22 H22 120.2
C24 C23 C22 121.7(5)
C24 C23 H23 119.2
C22 C23 H23 119.2
C23 C24 C25 118.7(5)
C23 C24 H24 120.6
C25 C24 H24 120.6
C24 C25 C20 120.3(5)
C24 C25 C26 131.0(5)
C20 C25 C26 108.6(4)
C31 C26 C27 120.2(5)
C31 C26 C25 107.9(4)
C27 C26 C25 131.9(5)
C28 C27 C26 118.6(6)
C28 C27 H27 120.7
C26 C27 H27 120.7
C29 C28 C27 122.0(6)
C29 C28 H28 119.0
C27 C28 H28 119.0
C28 C29 C30 120.1(5)
C28 C29 H29 119.9
C30 C29 H29 119.9
C31 C30 C29 118.2(5)
C31 C30 H30 120.9
C29 C30 H30 120.9
C26 C31 C30 120.9(5)
C26 C31 C19 111.9(4)
C30 C31 C19 127.0(5)
C33 C32 C19 113.0(4)
C33 C32 H32A 109.0
C19 C32 H32A 109.0
C33 C32 H32B 109.0
C19 C32 H32B 109.0
H32A C32 H32B 107.8
C32 C33 H33A 109.5
C32 C33 H33B 109.5
H33A C33 H33B 109.5
C32 C33 H33C 109.5
H33A C33 H33C 109.5
H33B C33 H33C 109.5
N3 C34 C35 123.2(5)
N3 C34 H34 118.4
C35 C34 H34 118.4
C36 C35 C34 118.6(6)
C36 C35 H35 120.7
C34 C35 H35 120.7
C37 C36 C35 118.8(5)
C37 C36 H36 120.6
C35 C36 H36 120.6
C36 C37 C38 119.8(6)
C36 C37 H37 120.1
C38 C37 H37 120.1
N3 C38 C37 122.0(5)
N3 C38 H38 119.0
C37 C38 H38 119.0

loop_
_geom_bond_atom_site_label_1
_geom_bond_atom_site_label_2
_geom_bond_distance
Pd1 C1 1.951(5)
Pd1 N3 2.100(4)
Pd1 Cl2 2.3110(13)
Pd1 Cl1 2.3295(13)
N1 C1 1.336(6)
N1 C3 1.467(6)
N1 C4 1.487(6)
N2 C1 1.347(5)
N2 C2 1.471(6)
N2 C19 1.482(6)
N3 C38 1.328(6)
N3 C34 1.327(6)
C2 C3 1.448(7)
C2 H2A 0.9900
C2 H2B 0.9900
C3 H3A 0.9900
C3 H3B 0.9900
C4 C16 1.519(7)
C4 C5 1.525(8)
C4 C17 1.541(6)
C5 C6 1.367(7)
C5 C10 1.398(7)
C6 C7 1.397(7)
C6 H6 0.9500
C7 C8 1.373(8)
C7 H7 0.9500
C8 C9 1.372(8)
C8 H8 0.9500
C9 C10 1.380(8)
C9 H9 0.9500
C10 C11 1.478(7)
C11 C16 1.394(7)
C11 C12 1.399(7)
C12 C13 1.363(8)
C12 H12 0.9500
C13 C14 1.382(9)
C13 H13 0.9500
C14 C15 1.401(8)
C14 H14 0.9500
C15 C16 1.369(8)
C15 H15 0.9500
C17 C18 1.527(7)
C17 H17A 0.9900
C17 H17B 0.9900
C18 H18A 0.9800
C18 H18B 0.9800
C18 H18C 0.9800
C19 C31 1.528(6)
C19 C20 1.528(6)
C19 C32 1.536(7)
C20 C21 1.369(6)
C20 C25 1.395(6)
C21 C22 1.388(6)
C21 H21 0.9500
C22 C23 1.390(7)
C22 H22 0.9500
C23 C24 1.360(7)
C23 H23 0.9500
C24 C25 1.377(7)
C24 H24 0.9500
C25 C26 1.481(7)
C26 C31 1.384(7)
C26 C27 1.387(7)
C27 C28 1.373(7)
C27 H27 0.9500
C28 C29 1.365(8)
C28 H28 0.9500
C29 C30 1.397(7)
C29 H29 0.9500
C30 C31 1.390(7)
C30 H30 0.9500
C32 C33 1.535(7)
C32 H32A 0.9900
C32 H32B 0.9900
C33 H33A 0.9800
C33 H33B 0.9800
C33 H33C 0.9800
C34 C35 1.369(7)
C34 H34 0.9500
C35 C36 1.365(8)
C35 H35 0.9500
C36 C37 1.354(8)
C36 H36 0.9500
C37 C38 1.375(7)
C37 H37 0.9500
C38 H38 0.9500

loop_
_geom_torsion_atom_site_label_1
_geom_torsion_atom_site_label_2
_geom_torsion_atom_site_label_3
_geom_torsion_atom_site_label_4
_geom_torsion
C3 N1 C1 N2 3.7(6)
C4 N1 C1 N2 -179.7(5)
C3 N1 C1 Pd1 179.9(4)
C4 N1 C1 Pd1 -3.5(7)
C2 N2 C1 N1 0.5(5)
C19 N2 C1 N1 -165.0(4)
C2 N2 C1 Pd1 -175.6(4)
C19 N2 C1 Pd1 18.9(7)
C1 N2 C2 C3 -4.4(6)
C19 N2 C2 C3 163.6(5)
N2 C2 C3 N1 6.2(7)
C1 N1 C3 C2 -6.4(7)
C4 N1 C3 C2 176.3(5)
C1 N1 C4 C16 -120.0(6)
C3 N1 C4 C16 56.5(6)
C1 N1 C4 C5 128.5(6)
C3 N1 C4 C5 -55.0(6)
C1 N1 C4 C17 5.1(7)
C3 N1 C4 C17 -178.3(5)
N1 C4 C5 C6 -60.4(7)
C16 C4 C5 C6 -177.6(5)
C17 C4 C5 C6 65.0(7)
N1 C4 C5 C10 119.2(5)
C16 C4 C5 C10 2.1(5)
C17 C4 C5 C10 -115.3(5)
C10 C5 C6 C7 0.6(8)
C4 C5 C6 C7 -179.7(5)
C5 C6 C7 C8 -0.4(9)
C6 C7 C8 C9 0.1(9)
C7 C8 C9 C10 0.0(9)
C8 C9 C10 C5 0.3(8)
C8 C9 C10 C11 -179.1(5)
C6 C5 C10 C9 -0.6(8)
C4 C5 C10 C9 179.7(5)
C6 C5 C10 C11 179.0(5)
C4 C5 C10 C11 -0.8(6)
C9 C10 C11 C16 178.4(6)
C5 C10 C11 C16 -1.1(6)
C9 C10 C11 C12 -1.6(10)
C5 C10 C11 C12 179.0(5)
C16 C11 C12 C13 0.6(8)
C10 C11 C12 C13 -179.5(5)
C11 C12 C13 C14 -0.8(9)
C12 C13 C14 C15 0.5(9)
C13 C14 C15 C16 0.0(8)
C14 C15 C16 C11 -0.2(8)
C14 C15 C16 C4 176.7(5)
C12 C11 C16 C15 -0.1(8)
C10 C11 C16 C15 179.9(5)
C12 C11 C16 C4 -177.5(4)
C10 C11 C16 C4 2.5(6)
N1 C4 C16 C15 63.9(7)
C5 C4 C16 C15 -180.0(5)
C17 C4 C16 C15 -62.9(7)
N1 C4 C16 C11 -118.9(5)
C5 C4 C16 C11 -2.8(5)
C17 C4 C16 C11 114.3(5)
N1 C4 C17 C18 -179.2(4)
C16 C4 C17 C18 -54.0(6)
C5 C4 C17 C18 57.9(6)
C1 N2 C19 C31 107.4(5)
C2 N2 C19 C31 -57.5(5)
C1 N2 C19 C20 -144.3(4)
C2 N2 C19 C20 50.7(5)
C1 N2 C19 C32 -18.9(7)
C2 N2 C19 C32 176.1(4)
N2 C19 C20 C21 66.7(6)
C31 C19 C20 C21 179.8(5)
C32 C19 C20 C21 -60.2(7)
N2 C19 C20 C25 -113.5(4)
C31 C19 C20 C25 -0.4(5)
C32 C19 C20 C25 119.6(4)
C25 C20 C21 C22 0.4(8)
C19 C20 C21 C22 -179.9(5)
C20 C21 C22 C23 0.8(9)
C21 C22 C23 C24 -1.0(10)
C22 C23 C24 C25 0.0(9)
C23 C24 C25 C20 1.2(8)
C23 C24 C25 C26 178.1(5)
C21 C20 C25 C24 -1.4(8)
C19 C20 C25 C24 178.8(5)
C21 C20 C25 C26 -178.9(4)
C19 C20 C25 C26 1.3(6)
C24 C25 C26 C31 -178.9(5)
C20 C25 C26 C31 -1.7(6)
C24 C25 C26 C27 -1.1(10)
C20 C25 C26 C27 176.1(5)
C31 C26 C27 C28 1.3(8)
C25 C26 C27 C28 -176.3(5)
C26 C27 C28 C29 -0.3(9)
C27 C28 C29 C30 -0.6(9)
C28 C29 C30 C31 0.5(8)
C27 C26 C31 C30 -1.4(8)
C25 C26 C31 C30 176.7(5)
C27 C26 C31 C19 -176.7(5)
C25 C26 C31 C19 1.5(6)
C29 C30 C31 C26 0.5(8)
C29 C30 C31 C19 175.0(5)
N2 C19 C31 C26 113.1(5)
C20 C19 C31 C26 -0.7(5)
C32 C19 C31 C26 -119.8(5)
N2 C19 C31 C30 -61.8(6)
C20 C19 C31 C30 -175.6(5)
C32 C19 C31 C30 65.3(7)
N2 C19 C32 C33 -177.0(4)
C31 C19 C32 C33 59.3(6)
C20 C19 C32 C33 -53.2(6)
C38 N3 C34 C35 -0.3(8)
Pd1 N3 C34 C35 -179.2(4)
N3 C34 C35 C36 0.1(9)
C34 C35 C36 C37 0.0(9)
C35 C36 C37 C38 0.1(10)
C34 N3 C38 C37 0.3(8)
Pd1 N3 C38 C37 179.2(4)
C36 C37 C38 N3 -0.2(9)
